data_2102390
loop_
_publ_author_name
'Marsh, Richard E.'

_publ_section_title
;
 Space group <i>Cc</i>: an update
;
_journal_issue 2
_journal_name_full 'Acta Crystallographica Section B'
_journal_page_first 252
_journal_page_last 253
_journal_paper_doi 10.1107/S0108768104003878
_journal_volume 60
_journal_year 2004
_chemical_formula_moiety 'C3 H8 N2 O'
_chemical_formula_sum 'C3 H8 N2 O'
_space_group_crystal_system orthorhombic
_space_group_IT_number 43
_symmetry_space_group_name_H-M 'F d d 2'
_audit_creation_method CRYM
_cell_angle_alpha 90
_cell_angle_beta 90
_cell_angle_gamma 90
_cell_formula_units_Z 8
_cell_length_a 11.4000
_cell_length_b 20.1860
_cell_length_c 4.5690
_cell_volume 1051.420
_cod_data_source_file bk0142.cif
_cod_data_source_block NIJHUJ
_cod_depositor_comments
;
 Adding the _cell_formula_units_Z data item.

 Antanas Vaitkus,
 2017-08-05

  Added moiety chemical formula from Marsh (2004) paper.
  The summary chemical formula is calculated from moiety formula using
  AdHocParser
  (svn://www.crystallography.net/cod-tools/trunk/Formulae/AdHocParser.yp,
  revision 1441.)

  Andrius Merkys
  2013-11-11
;
_cod_original_sg_symbol_H-M Fdd2
_cod_database_code 2102390

loop_
_atom_site_label
_atom_site_type_symbol
_atom_site_fract_x
_atom_site_fract_y
_atom_site_fract_z
O1 O 0.25000 0.25000 0.01950
C1 C 0.25000 0.25000 0.29125
C2 C 0.42015 0.32330 0.30955
N1 N 0.33135 0.28230 0.44300
H1 H 0.33105 0.27760 0.67845
H3 H 0.47560 0.34407 0.47763
H4 H 0.37860 0.36285 0.18870
H5 H 0.47250 0.29368 0.16248
